data_7041936
loop_
_publ_author_name
'Garden, Jennifer A.'
'White, Andrew J. P.'
'Williams, Charlotte K.'

_publ_section_title
;
 Heterodinuclear titanium/zinc catalysis: synthesis, characterization and
 activity for CO2/epoxide copolymerization and cyclic ester
 polymerization.
;
_journal_issue 8
_journal_name_full 'Dalton transactions (Cambridge, England : 2003)'
_journal_page_first 2532
_journal_page_last 2541
_journal_paper_doi 10.1039/c6dt04193k
_journal_volume 46
_journal_year 2017
_chemical_formula_moiety 'C42 H72 N4 O4 Ti Zn'
_chemical_formula_sum 'C42 H72 N4 O4 Ti Zn'
_chemical_formula_weight 810.30
_space_group_crystal_system triclinic
_space_group_IT_number 2
_space_group_name_Hall '-P 1'
_space_group_name_H-M_alt 'P -1'
_symmetry_space_group_name_Hall '-P 1'
_symmetry_space_group_name_H-M 'P -1'
_atom_sites_solution_hydrogens mixed
_audit_creation_method SHELXL-2014/7
_audit_update_record
;
2016-09-28 deposited with the CCDC.
2017-01-13 downloaded from the CCDC.
;
_cell_angle_alpha 82.118(3)
_cell_angle_beta 73.055(4)
_cell_angle_gamma 85.369(3)
_cell_formula_units_Z 2
_cell_length_a 12.0895(5)
_cell_length_b 13.3126(5)
_cell_length_c 14.0794(6)
_cell_measurement_reflns_used 3699
_cell_measurement_temperature 173(2)
_cell_measurement_theta_max 27.5260
_cell_measurement_theta_min 3.0460
_cell_volume 2145.13(16)
_computing_cell_refinement 'CrysAlisPro, Agilent Technologies'
_computing_data_collection 'CrysAlisPro, Agilent Technologies'
_computing_data_reduction 'CrysAlisPro, Agilent Technologies'
_computing_molecular_graphics 'Bruker SHELXTL'
_computing_publication_material 'CIFTAB-2013 (Sheldrick, 2013)'
_computing_structure_refinement 'SHELXL-2014/7 (Sheldrick, 2014)'
_computing_structure_solution 'SHELXS-2013 (Sheldrick, 2013)'
_diffrn_ambient_temperature 173(2)
_diffrn_detector_area_resol_mean 16.0382
_diffrn_measured_fraction_theta_full 0.989
_diffrn_measured_fraction_theta_max 0.791
_diffrn_measurement_device_type 'Agilent Xcalibur 3 E'
_diffrn_measurement_method 'omega scans'
_diffrn_radiation_type MoK\a
_diffrn_radiation_wavelength 0.71073
_diffrn_reflns_av_R_equivalents 0.0197
_diffrn_reflns_av_unetI/netI 0.0495
_diffrn_reflns_Laue_measured_fraction_full 0.989
_diffrn_reflns_Laue_measured_fraction_max 0.791
_diffrn_reflns_limit_h_max 15
_diffrn_reflns_limit_h_min -15
_diffrn_reflns_limit_k_max 17
_diffrn_reflns_limit_k_min -16
_diffrn_reflns_limit_l_max 16
_diffrn_reflns_limit_l_min -15
_diffrn_reflns_number 12646
_diffrn_reflns_point_group_measured_fraction_full 0.989
_diffrn_reflns_point_group_measured_fraction_max 0.791
_diffrn_reflns_theta_full 25.242
_diffrn_reflns_theta_max 28.340
_diffrn_reflns_theta_min 2.637
_diffrn_source 'Enhance (Mo) X-ray Source'
_exptl_absorpt_coefficient_mu 0.788
_exptl_absorpt_correction_T_max 0.964
_exptl_absorpt_correction_T_min 0.835
_exptl_absorpt_correction_type analytical
_exptl_absorpt_process_details
; 
CrysAlisPro, Agilent Technologies, 
Version 1.171.37.35 (release 13-08-2014 CrysAlis171 .NET) 
(compiled Aug 13 2014,18:06:01) 
Analytical numeric absorption correction using a multifaceted crystal 
model based on expressions derived by R.C. Clark & J.S. Reid. 
(Clark, R. C. & Reid, J. S. (1995). Acta Cryst. A51, 887-897) 
Empirical absorption correction using spherical harmonics, 
implemented in SCALE3 ABSPACK scaling algorithm. 
;
_exptl_crystal_colour Orange
_exptl_crystal_density_diffrn 1.255
_exptl_crystal_description plates
_exptl_crystal_F_000 872
_exptl_crystal_size_max 0.41
_exptl_crystal_size_mid 0.20
_exptl_crystal_size_min 0.05
_refine_diff_density_max 0.821
_refine_diff_density_min -1.018
_refine_diff_density_rms 0.061
_refine_ls_extinction_method none
_refine_ls_goodness_of_fit_ref 1.021
_refine_ls_hydrogen_treatment mixed
_refine_ls_matrix_type full
_refine_ls_number_parameters 514
_refine_ls_number_reflns 8462
_refine_ls_number_restraints 78
_refine_ls_restrained_S_all 1.058
_refine_ls_R_factor_all 0.0678
_refine_ls_R_factor_gt 0.0466
_refine_ls_shift/su_max 0.001
_refine_ls_shift/su_mean 0.000
_refine_ls_structure_factor_coef Fsqd
_refine_ls_weighting_details 'w=1/[\s^2^(Fo^2^)+(0.0368P)^2^+2.1498P] where P=(Fo^2^+2Fc^2^)/3'
_refine_ls_weighting_scheme calc
_refine_ls_wR_factor_gt 0.0994
_refine_ls_wR_factor_ref 0.1099
_reflns_Friedel_coverage 0.000
_reflns_number_gt 6525
_reflns_number_total 8462
_reflns_threshold_expression 'I > 2\s(I)'
_cod_data_source_file c6dt04193k2.cif
_cod_data_source_block 3
_cod_depositor_comments 'Adding full bibliography for 7041936--7041937.cif.'
_cod_original_cell_volume 2145.13(15)
_cod_database_code 7041936
_shelx_shelxl_version_number 2014/7
_shelx_space_group_comment
; 
The symmetry employed for this shelxl refinement is uniquely defined 
by the following loop, which should always be used as a source of 
symmetry information in preference to the above space-group names. 
They are only intended as comments. 
;

loop_
_space_group_symop_operation_xyz
'x, y, z'
'-x, -y, -z'

loop_
_atom_site_label
_atom_site_type_symbol
_atom_site_fract_x
_atom_site_fract_y
_atom_site_fract_z
_atom_site_U_iso_or_equiv
_atom_site_adp_type
_atom_site_occupancy
_atom_site_site_symmetry_order
_atom_site_calc_flag
_atom_site_refinement_flags_posn
_atom_site_refinement_flags_adp
_atom_site_refinement_flags_occupancy
_atom_site_disorder_assembly
_atom_site_disorder_group
Zn1 Zn 0.75385(3) 0.81433(3) 0.08101(3) 0.03688(11) Uani 1 1 d D . . . .
Ti1 Ti 0.55822(4) 0.68027(3) 0.22071(3) 0.02062(12) Uani 1 1 d . . . . .
O1 O 0.66737(16) 0.78994(13) 0.23182(13) 0.0263(4) Uani 1 1 d . . . . .
C1 C 0.7134(2) 0.79105(18) 0.3082(2) 0.0259(6) Uani 1 1 d . . . . .
C2 C 0.6405(2) 0.78110(19) 0.4061(2) 0.0276(6) Uani 1 1 d . . . . .
C3 C 0.5142(2) 0.7679(2) 0.4244(2) 0.0318(6) Uani 1 1 d . . . . .
H3A H 0.4760 0.7634 0.4972 0.038 Uiso 1 1 calc R U . . .
H3B H 0.4807 0.8287 0.3921 0.038 Uiso 1 1 calc R U . . .
N4 N 0.48792(18) 0.67629(15) 0.38622(15) 0.0238(5) Uani 1 1 d D . . . .
H4 H 0.5239(5) 0.6234(3) 0.4139(5) 0.020(7) Uiso 1 1 d D . . . .
C5 C 0.3606(2) 0.6630(2) 0.4246(2) 0.0291(6) Uani 1 1 d . . . . .
H5A H 0.3209 0.7249 0.4001 0.035 Uiso 1 1 calc R U . . .
H5B H 0.3383 0.6585 0.4984 0.035 Uiso 1 1 calc R U . . .
C6 C 0.3149(2) 0.5714(2) 0.3963(2) 0.0289(6) Uani 1 1 d . . . . .
C7 C 0.3440(2) 0.5721(2) 0.28181(19) 0.0246(6) Uani 1 1 d . . . . .
H7A H 0.3074 0.5139 0.2679 0.030 Uiso 1 1 calc R U . . .
H7B H 0.3093 0.6350 0.2539 0.030 Uiso 1 1 calc R U . . .
N8 N 0.46748(18) 0.56643(15) 0.22999(15) 0.0215(5) Uani 1 1 d . . . . .
C9 C 0.5142(2) 0.4646(2) 0.2063(2) 0.0280(6) Uani 1 1 d . . . . .
H9A H 0.5415 0.4666 0.1326 0.034 Uiso 1 1 calc R U . . .
H9B H 0.4499 0.4175 0.2309 0.034 Uiso 1 1 calc R U . . .
C10 C 0.6121(2) 0.42039(19) 0.24798(18) 0.0224(5) Uani 1 1 d . . . . .
C11 C 0.6940(2) 0.48219(19) 0.26026(18) 0.0217(5) Uani 1 1 d . . . . .
O11 O 0.68256(15) 0.58345(12) 0.24772(13) 0.0228(4) Uani 1 1 d . . . . .
C12 C 0.7931(2) 0.43412(19) 0.28424(18) 0.0231(6) Uani 1 1 d . . . . .
C13 C 0.8904(2) 0.4970(2) 0.28551(19) 0.0265(6) Uani 1 1 d . . . . .
H13A H 0.8586 0.5564 0.3217 0.032 Uiso 1 1 calc R U . . .
H13B H 0.9416 0.4561 0.3210 0.032 Uiso 1 1 calc R U . . .
N14 N 0.95724(19) 0.53162(15) 0.18270(16) 0.0290(5) Uani 1 1 d D . . . .
H14 H 0.9812(16) 0.4751(3) 0.1527(4) 0.027(8) Uiso 1 1 d D . . . .
C15 C 1.0578(2) 0.5889(2) 0.1758(2) 0.0323(6) Uani 1 1 d . . . . .
H15A H 1.1211 0.5411 0.1870 0.039 Uiso 1 1 calc R U . . .
H15B H 1.0374 0.6341 0.2292 0.039 Uiso 1 1 calc R U . . .
C16 C 1.1009(2) 0.6531(2) 0.0739(2) 0.0358(7) Uani 1 1 d . . . . .
C17 C 0.9992(2) 0.7162(2) 0.0446(2) 0.0373(7) Uani 1 1 d . . . . .
H17A H 1.0303 0.7805 0.0051 0.045 Uiso 1 1 calc R U . . .
H17B H 0.9736 0.6783 -0.0005 0.045 Uiso 1 1 calc R U . . .
N18 N 0.8961(2) 0.74231(15) 0.12470(17) 0.0309(5) Uani 1 1 d D . . . .
H18 H 0.8737(11) 0.6819(3) 0.1596(6) 0.029(8) Uiso 1 1 d D . . . .
C19 C 0.9154(3) 0.8141(2) 0.1900(2) 0.0365(7) Uani 1 1 d . . . . .
H19A H 0.9086 0.8844 0.1579 0.044 Uiso 1 1 calc R U . . .
H19B H 0.9952 0.8022 0.1959 0.044 Uiso 1 1 calc R U . . .
C20 C 0.8318(2) 0.80368(19) 0.2926(2) 0.0292(6) Uani 1 1 d . . . . .
C21 C 0.8722(3) 0.8088(2) 0.3749(2) 0.0339(7) Uani 1 1 d . . . . .
H21A H 0.9526 0.8166 0.3638 0.041 Uiso 1 1 calc R U . . .
C22 C 0.8004(3) 0.8030(2) 0.4725(2) 0.0353(7) Uani 1 1 d . . . . .
C23 C 0.6845(3) 0.7878(2) 0.4858(2) 0.0340(7) Uani 1 1 d . . . . .
H23A H 0.6333 0.7818 0.5517 0.041 Uiso 1 1 calc R U . . .
C24 C 0.8461(3) 0.8103(2) 0.5624(2) 0.0435(8) Uani 1 1 d D . . . .
C25 C 0.8939(8) 0.7107(5) 0.5971(7) 0.056(2) Uani 0.621(10) 1 d D U P A 1
H25A H 0.8363 0.6592 0.6089 0.084 Uiso 0.621(10) 1 calc R U P A 1
H25B H 0.9640 0.6917 0.5459 0.084 Uiso 0.621(10) 1 calc R U P A 1
H25C H 0.9130 0.7152 0.6594 0.084 Uiso 0.621(10) 1 calc R U P A 1
C26 C 0.9260(9) 0.8943(7) 0.5422(6) 0.089(4) Uani 0.621(10) 1 d D U P A 1
H26A H 0.8886 0.9574 0.5197 0.134 Uiso 0.621(10) 1 calc R U P A 1
H26B H 0.9457 0.9023 0.6035 0.134 Uiso 0.621(10) 1 calc R U P A 1
H26C H 0.9968 0.8788 0.4900 0.134 Uiso 0.621(10) 1 calc R U P A 1
C27 C 0.7407(6) 0.8396(7) 0.6570(5) 0.062(2) Uani 0.621(10) 1 d D U P A 1
H27A H 0.6832 0.7872 0.6754 0.092 Uiso 0.621(10) 1 calc R U P A 1
H27B H 0.7707 0.8442 0.7138 0.092 Uiso 0.621(10) 1 calc R U P A 1
H27C H 0.7044 0.9052 0.6390 0.092 Uiso 0.621(10) 1 calc R U P A 1
C25' C 0.8547(11) 0.7053(7) 0.6181(11) 0.042(3) Uiso 0.379(10) 1 d D U P A 2
H25D H 0.8970 0.6585 0.5706 0.063 Uiso 0.379(10) 1 calc R U P A 2
H25E H 0.8959 0.7083 0.6681 0.063 Uiso 0.379(10) 1 calc R U P A 2
H25F H 0.7767 0.6813 0.6515 0.063 Uiso 0.379(10) 1 calc R U P A 2
C26' C 0.9826(7) 0.8374(9) 0.5210(8) 0.057(3) Uiso 0.379(10) 1 d D U P A 2
H26D H 1.0261 0.7851 0.4806 0.085 Uiso 0.379(10) 1 calc R U P A 2
H26E H 0.9903 0.9035 0.4799 0.085 Uiso 0.379(10) 1 calc R U P A 2
H26F H 1.0134 0.8399 0.5778 0.085 Uiso 0.379(10) 1 calc R U P A 2
C27' C 0.7873(10) 0.8877(8) 0.6201(9) 0.055(3) Uiso 0.379(10) 1 d D U P A 2
H27D H 0.7874 0.9516 0.5763 0.083 Uiso 0.379(10) 1 calc R U P A 2
H27E H 0.7073 0.8691 0.6537 0.083 Uiso 0.379(10) 1 calc R U P A 2
H27F H 0.8265 0.8961 0.6703 0.083 Uiso 0.379(10) 1 calc R U P A 2
C28 C 0.1822(2) 0.5796(3) 0.4364(2) 0.0394(7) Uani 1 1 d . . . . .
H28A H 0.1600 0.5856 0.5081 0.059 Uiso 1 1 calc R U . . .
H28B H 0.1495 0.5187 0.4253 0.059 Uiso 1 1 calc R U . . .
H28C H 0.1526 0.6396 0.4012 0.059 Uiso 1 1 calc R U . . .
C29 C 0.3609(3) 0.4738(2) 0.4451(2) 0.0356(7) Uani 1 1 d . . . . .
H29A H 0.3388 0.4746 0.5177 0.053 Uiso 1 1 calc R U . . .
H29B H 0.4454 0.4688 0.4192 0.053 Uiso 1 1 calc R U . . .
H29C H 0.3280 0.4152 0.4296 0.053 Uiso 1 1 calc R U . . .
C30 C 0.6256(2) 0.31476(19) 0.26358(19) 0.0269(6) Uani 1 1 d . . . . .
H30A H 0.5674 0.2747 0.2568 0.032 Uiso 1 1 calc R U . . .
C31 C 0.7215(2) 0.2661(2) 0.2888(2) 0.0281(6) Uani 1 1 d . . . . .
C32 C 0.8039(2) 0.3288(2) 0.29751(19) 0.0277(6) Uani 1 1 d . . . . .
H32A H 0.8710 0.2979 0.3134 0.033 Uiso 1 1 calc R U . . .
C33 C 0.7398(3) 0.1495(2) 0.3009(2) 0.0390(7) Uani 1 1 d . . . . .
C34 C 0.6403(4) 0.0958(3) 0.2914(5) 0.0929(18) Uani 1 1 d . . . . .
H34A H 0.5691 0.1164 0.3404 0.139 Uiso 1 1 calc R U . . .
H34B H 0.6546 0.0223 0.3036 0.139 Uiso 1 1 calc R U . . .
H34C H 0.6321 0.1135 0.2238 0.139 Uiso 1 1 calc R U . . .
C35 C 0.7566(4) 0.1116(3) 0.4040(3) 0.0665(12) Uani 1 1 d . . . . .
H35A H 0.8161 0.1505 0.4153 0.100 Uiso 1 1 calc R U . . .
H35B H 0.7810 0.0395 0.4065 0.100 Uiso 1 1 calc R U . . .
H35C H 0.6835 0.1207 0.4559 0.100 Uiso 1 1 calc R U . . .
C36 C 0.8521(4) 0.1210(3) 0.2242(3) 0.0764(14) Uani 1 1 d . . . . .
H36A H 0.8439 0.1394 0.1567 0.115 Uiso 1 1 calc R U . . .
H36B H 0.8687 0.0477 0.2350 0.115 Uiso 1 1 calc R U . . .
H36C H 0.9157 0.1575 0.2316 0.115 Uiso 1 1 calc R U . . .
C37 C 1.1542(3) 0.5843(3) -0.0085(2) 0.0473(9) Uani 1 1 d . . . . .
H37A H 1.2246 0.5493 0.0027 0.071 Uiso 1 1 calc R U . . .
H37B H 1.1735 0.6256 -0.0738 0.071 Uiso 1 1 calc R U . . .
H37C H 1.0985 0.5341 -0.0068 0.071 Uiso 1 1 calc R U . . .
C38 C 1.1962(3) 0.7201(3) 0.0776(3) 0.0496(9) Uani 1 1 d . . . . .
H38A H 1.2620 0.6771 0.0889 0.074 Uiso 1 1 calc R U . . .
H38B H 1.1663 0.7622 0.1322 0.074 Uiso 1 1 calc R U . . .
H38C H 1.2215 0.7638 0.0140 0.074 Uiso 1 1 calc R U . . .
O40 O 0.44310(16) 0.77532(13) 0.21472(14) 0.0290(4) Uani 1 1 d . . . . .
C41 C 0.3845(3) 0.8666(2) 0.1888(2) 0.0385(7) Uani 1 1 d . . . . .
H41A H 0.3696 0.8622 0.1233 0.046 Uiso 1 1 calc R U . . .
C42 C 0.4594(4) 0.9552(2) 0.1755(4) 0.0689(13) Uani 1 1 d . . . . .
H42A H 0.4788 0.9588 0.2378 0.103 Uiso 1 1 calc R U . . .
H42B H 0.4175 1.0181 0.1585 0.103 Uiso 1 1 calc R U . . .
H42C H 0.5306 0.9465 0.1215 0.103 Uiso 1 1 calc R U . . .
C43 C 0.2693(3) 0.8805(3) 0.2654(3) 0.0576(10) Uani 1 1 d . . . . .
H43A H 0.2248 0.8196 0.2755 0.086 Uiso 1 1 calc R U . . .
H43B H 0.2262 0.9393 0.2417 0.086 Uiso 1 1 calc R U . . .
H43C H 0.2819 0.8915 0.3288 0.086 Uiso 1 1 calc R U . . .
O45 O 0.65019(16) 0.70421(14) 0.07920(13) 0.0306(4) Uani 1 1 d . . . . .
C46 C 0.6293(3) 0.6769(2) -0.0082(2) 0.0397(7) Uani 1 1 d . . . . .
H46A H 0.6023 0.6059 0.0070 0.048 Uiso 1 1 calc R U . . .
C47 C 0.5369(3) 0.7443(3) -0.0370(3) 0.0617(11) Uani 1 1 d . . . . .
H47A H 0.4648 0.7382 0.0175 0.093 Uiso 1 1 calc R U . . .
H47B H 0.5248 0.7241 -0.0975 0.093 Uiso 1 1 calc R U . . .
H47C H 0.5603 0.8148 -0.0500 0.093 Uiso 1 1 calc R U . . .
C48 C 0.7414(3) 0.6783(3) -0.0919(3) 0.0658(11) Uani 1 1 d . . . . .
H48A H 0.7657 0.7483 -0.1127 0.099 Uiso 1 1 calc R U . . .
H48B H 0.7297 0.6501 -0.1488 0.099 Uiso 1 1 calc R U . . .
H48C H 0.8014 0.6373 -0.0684 0.099 Uiso 1 1 calc R U . . .
C50 C 0.7678(4) 0.9503(4) -0.0007(4) 0.0481(14) Uani 0.781(8) 1 d D U P B 1
H50A H 0.7044 0.9605 -0.0329 0.058 Uiso 0.781(8) 1 calc R U P B 1
H50B H 0.7567 1.0031 0.0448 0.058 Uiso 0.781(8) 1 calc R U P B 1
C51 C 0.8793(4) 0.9658(4) -0.0794(5) 0.077(2) Uani 0.781(8) 1 d D U P B 1
H51A H 0.8784 1.0341 -0.1154 0.115 Uiso 0.781(8) 1 calc R U P B 1
H51B H 0.9429 0.9581 -0.0485 0.115 Uiso 0.781(8) 1 calc R U P B 1
H51C H 0.8904 0.9153 -0.1263 0.115 Uiso 0.781(8) 1 calc R U P B 1
C50' C 0.8035(15) 0.9125(10) -0.0406(11) 0.039(4) Uiso 0.219(8) 1 d D U P B 2
H50C H 0.8734 0.8844 -0.0873 0.047 Uiso 0.219(8) 1 calc R U P B 2
H50D H 0.7415 0.9231 -0.0743 0.047 Uiso 0.219(8) 1 calc R U P B 2
C51' C 0.8297(19) 1.0124(11) -0.0159(15) 0.068(5) Uiso 0.219(8) 1 d D U P B 2
H51D H 0.8539 1.0592 -0.0775 0.103 Uiso 0.219(8) 1 calc R U P B 2
H51E H 0.7602 1.0409 0.0294 0.103 Uiso 0.219(8) 1 calc R U P B 2
H51F H 0.8920 1.0022 0.0164 0.103 Uiso 0.219(8) 1 calc R U P B 2

loop_
_atom_site_aniso_label
_atom_site_aniso_U_11
_atom_site_aniso_U_22
_atom_site_aniso_U_33
_atom_site_aniso_U_23
_atom_site_aniso_U_13
_atom_site_aniso_U_12
Zn1 0.0386(2) 0.0392(2) 0.0328(2) 0.01407(15) -0.01482(16) -0.01538(16)
Ti1 0.0238(2) 0.0193(2) 0.0192(2) 0.00048(18) -0.00792(19) -0.00152(19)
O1 0.0314(10) 0.0241(9) 0.0267(10) 0.0018(7) -0.0146(8) -0.0061(8)
C1 0.0341(15) 0.0152(12) 0.0328(15) -0.0027(11) -0.0167(12) -0.0003(11)
C2 0.0348(15) 0.0207(13) 0.0318(16) -0.0061(11) -0.0152(12) -0.0012(12)
C3 0.0369(16) 0.0325(15) 0.0283(15) -0.0091(12) -0.0114(13) 0.0016(13)
N4 0.0254(12) 0.0247(11) 0.0222(12) 0.0002(9) -0.0104(9) 0.0013(10)
C5 0.0244(14) 0.0377(16) 0.0239(14) -0.0039(12) -0.0058(11) 0.0024(12)
C6 0.0224(14) 0.0366(15) 0.0258(15) 0.0039(12) -0.0067(11) -0.0032(12)
C7 0.0223(13) 0.0268(13) 0.0263(14) 0.0012(11) -0.0114(11) -0.0014(11)
N8 0.0211(11) 0.0218(11) 0.0219(11) -0.0012(9) -0.0073(9) -0.0005(9)
C9 0.0286(14) 0.0250(14) 0.0344(16) -0.0074(11) -0.0129(12) -0.0032(12)
C10 0.0240(13) 0.0228(13) 0.0186(13) -0.0037(10) -0.0032(10) 0.0008(11)
C11 0.0245(13) 0.0231(13) 0.0152(13) -0.0014(10) -0.0027(10) 0.0000(11)
O11 0.0224(9) 0.0184(9) 0.0275(10) -0.0012(7) -0.0078(8) -0.0005(7)
C12 0.0236(13) 0.0291(14) 0.0150(12) -0.0028(10) -0.0036(10) 0.0002(11)
C13 0.0249(14) 0.0354(15) 0.0188(13) 0.0001(11) -0.0078(11) 0.0006(12)
N14 0.0249(12) 0.0386(14) 0.0234(12) -0.0038(10) -0.0057(10) -0.0051(11)
C15 0.0255(14) 0.0464(17) 0.0266(15) -0.0043(13) -0.0091(12) -0.0048(13)
C16 0.0258(15) 0.0554(19) 0.0253(15) -0.0003(13) -0.0056(12) -0.0108(14)
C17 0.0322(16) 0.0533(19) 0.0257(16) 0.0020(13) -0.0084(13) -0.0097(14)
N18 0.0296(13) 0.0341(13) 0.0275(13) 0.0035(10) -0.0060(10) -0.0129(11)
C19 0.0354(16) 0.0317(15) 0.0449(19) -0.0007(13) -0.0142(14) -0.0127(13)
C20 0.0349(16) 0.0187(13) 0.0374(16) -0.0025(11) -0.0148(13) -0.0048(12)
C21 0.0359(16) 0.0228(14) 0.051(2) -0.0044(13) -0.0233(15) -0.0035(13)
C22 0.055(2) 0.0194(13) 0.0422(18) -0.0046(12) -0.0309(16) -0.0012(13)
C23 0.0478(18) 0.0275(15) 0.0320(16) -0.0056(12) -0.0186(14) -0.0023(14)
C24 0.060(2) 0.0355(17) 0.050(2) -0.0088(14) -0.0360(17) -0.0041(16)
C25 0.062(6) 0.070(5) 0.052(5) -0.021(3) -0.041(4) 0.021(4)
C26 0.137(8) 0.091(6) 0.073(5) 0.017(4) -0.075(5) -0.073(6)
C27 0.065(4) 0.088(5) 0.051(4) -0.040(4) -0.039(4) 0.021(4)
C28 0.0259(15) 0.056(2) 0.0334(17) 0.0007(14) -0.0054(13) -0.0052(14)
C29 0.0348(16) 0.0414(17) 0.0288(16) 0.0094(13) -0.0113(13) -0.0056(14)
C30 0.0318(15) 0.0230(13) 0.0245(14) -0.0037(11) -0.0048(12) -0.0033(12)
C31 0.0359(16) 0.0226(13) 0.0223(14) -0.0010(11) -0.0043(12) 0.0020(12)
C32 0.0281(14) 0.0306(15) 0.0228(14) -0.0005(11) -0.0079(11) 0.0072(12)
C33 0.0486(19) 0.0230(14) 0.0391(18) -0.0017(12) -0.0055(15) 0.0048(14)
C34 0.103(4) 0.0222(18) 0.177(5) -0.005(2) -0.080(4) -0.003(2)
C35 0.090(3) 0.038(2) 0.061(3) 0.0087(17) -0.018(2) 0.018(2)
C36 0.097(3) 0.038(2) 0.069(3) -0.0091(19) 0.015(2) 0.010(2)
C37 0.0345(17) 0.076(2) 0.0297(18) -0.0069(16) -0.0046(14) -0.0055(17)
C38 0.0314(17) 0.075(2) 0.042(2) 0.0053(17) -0.0111(15) -0.0196(17)
O40 0.0353(11) 0.0212(9) 0.0334(11) 0.0008(8) -0.0172(9) 0.0029(8)
C41 0.0499(19) 0.0242(14) 0.0486(19) -0.0005(13) -0.0290(16) 0.0057(14)
C42 0.076(3) 0.0247(17) 0.118(4) 0.0077(19) -0.053(3) -0.0053(18)
C43 0.062(2) 0.046(2) 0.071(3) -0.0175(18) -0.031(2) 0.0253(19)
O45 0.0320(11) 0.0408(11) 0.0194(10) 0.0035(8) -0.0080(8) -0.0125(9)
C46 0.0510(19) 0.0479(18) 0.0221(15) -0.0028(13) -0.0111(14) -0.0141(16)
C47 0.060(2) 0.090(3) 0.048(2) -0.018(2) -0.0328(19) 0.002(2)
C48 0.065(3) 0.099(3) 0.029(2) -0.010(2) -0.0038(18) -0.011(2)
C50 0.051(3) 0.040(3) 0.047(3) 0.016(2) -0.012(2) -0.011(2)
C51 0.053(3) 0.068(4) 0.086(4) 0.048(3) -0.007(3) -0.018(3)

loop_
_atom_type_symbol
_atom_type_description
_atom_type_scat_dispersion_real
_atom_type_scat_dispersion_imag
_atom_type_scat_source
C C 0.0033 0.0016 'International Tables Vol C Tables 4.2.6.8 and 6.1.1.4'
H H 0.0000 0.0000 'International Tables Vol C Tables 4.2.6.8 and 6.1.1.4'
N N 0.0061 0.0033 'International Tables Vol C Tables 4.2.6.8 and 6.1.1.4'
O O 0.0106 0.0060 'International Tables Vol C Tables 4.2.6.8 and 6.1.1.4'
Ti Ti 0.2776 0.4457 'International Tables Vol C Tables 4.2.6.8 and 6.1.1.4'
Zn Zn 0.2839 1.4301 'International Tables Vol C Tables 4.2.6.8 and 6.1.1.4'

loop_
_geom_angle_atom_site_label_1
_geom_angle_atom_site_label_2
_geom_angle_atom_site_label_3
_geom_angle
C50' Zn1 O45 118.0(4)
C50 Zn1 O45 126.58(16)
C50' Zn1 O1 147.8(5)
C50 Zn1 O1 124.33(18)
O45 Zn1 O1 80.38(7)
C50' Zn1 N18 111.9(5)
C50 Zn1 N18 120.79(15)
O45 Zn1 N18 106.86(8)
O1 Zn1 N18 84.40(8)
C50' Zn1 Ti1 147.1(5)
C50 Zn1 Ti1 137.84(14)
O45 Zn1 Ti1 38.36(5)
O1 Zn1 Ti1 42.07(5)
N18 Zn1 Ti1 99.30(6)
O40 Ti1 N8 95.45(9)
O40 Ti1 O45 97.48(8)
N8 Ti1 O45 105.82(9)
O40 Ti1 O11 171.04(8)
N8 Ti1 O11 88.22(8)
O45 Ti1 O11 89.34(8)
O40 Ti1 O1 91.77(8)
N8 Ti1 O1 169.60(8)
O45 Ti1 O1 80.57(8)
O11 Ti1 O1 83.60(7)
O40 Ti1 N4 85.48(8)
N8 Ti1 N4 87.80(8)
O45 Ti1 N4 165.64(8)
O11 Ti1 N4 86.49(7)
O1 Ti1 N4 85.31(8)
O40 Ti1 Zn1 94.56(6)
N8 Ti1 Zn1 144.71(7)
O45 Ti1 Zn1 39.21(6)
O11 Ti1 Zn1 87.04(5)
O1 Ti1 Zn1 41.41(5)
N4 Ti1 Zn1 126.71(6)
C1 O1 Zn1 126.36(17)
C1 O1 Ti1 125.59(16)
Zn1 O1 Ti1 96.52(8)
O1 C1 C2 119.0(2)
O1 C1 C20 122.2(2)
C2 C1 C20 118.8(3)
C23 C2 C1 120.2(3)
C23 C2 C3 120.0(3)
C1 C2 C3 119.7(2)
N4 C3 C2 113.9(2)
C3 N4 C5 107.9(2)
C3 N4 Ti1 113.05(16)
C5 N4 Ti1 114.03(15)
N4 C5 C6 116.7(2)
C5 C6 C29 109.8(2)
C5 C6 C28 106.7(2)
C29 C6 C28 109.7(2)
C5 C6 C7 112.2(2)
C29 C6 C7 111.5(2)
C28 C6 C7 106.7(2)
N8 C7 C6 114.6(2)
C7 N8 C9 114.7(2)
C7 N8 Ti1 119.07(16)
C9 N8 Ti1 125.14(16)
N8 C9 C10 117.2(2)
C30 C10 C11 120.7(2)
C30 C10 C9 117.6(2)
C11 C10 C9 121.3(2)
O11 C11 C10 122.2(2)
O11 C11 C12 120.0(2)
C10 C11 C12 117.9(2)
C11 O11 Ti1 133.39(16)
C32 C12 C11 119.5(2)
C32 C12 C13 120.5(2)
C11 C12 C13 119.8(2)
N14 C13 C12 109.9(2)
C15 N14 C13 114.1(2)
N14 C15 C16 112.4(2)
C38 C16 C15 108.9(2)
C38 C16 C37 107.4(3)
C15 C16 C37 110.4(3)
C38 C16 C17 112.2(3)
C15 C16 C17 111.1(2)
C37 C16 C17 106.8(2)
N18 C17 C16 118.5(2)
C17 N18 C19 114.9(2)
C17 N18 Zn1 117.12(17)
C19 N18 Zn1 101.54(17)
N18 C19 C20 113.2(2)
C21 C20 C1 118.9(3)
C21 C20 C19 119.1(3)
C1 C20 C19 121.9(3)
C22 C21 C20 123.1(3)
C23 C22 C21 116.6(3)
C23 C22 C24 120.9(3)
C21 C22 C24 122.4(3)
C22 C23 C2 122.3(3)
C26 C24 C25 114.2(5)
C27' C24 C25' 116.9(7)
C27' C24 C22 112.5(5)
C26 C24 C22 111.7(3)
C25 C24 C22 111.1(4)
C25' C24 C22 109.6(6)
C26 C24 C27 104.3(4)
C25 C24 C27 105.0(4)
C22 C24 C27 110.1(3)
C27' C24 C26' 107.4(6)
C25' C24 C26' 100.8(6)
C22 C24 C26' 108.7(5)
C31 C30 C10 122.3(3)
C32 C31 C30 116.2(2)
C32 C31 C33 121.2(3)
C30 C31 C33 122.5(3)
C12 C32 C31 123.4(2)
C34 C33 C36 111.0(4)
C34 C33 C35 107.5(3)
C36 C33 C35 106.2(3)
C34 C33 C31 113.0(3)
C36 C33 C31 108.5(3)
C35 C33 C31 110.4(3)
C41 O40 Ti1 161.22(19)
O40 C41 C42 110.2(3)
O40 C41 C43 111.0(3)
C42 C41 C43 111.6(3)
C46 O45 Ti1 130.06(18)
C46 O45 Zn1 125.08(17)
Ti1 O45 Zn1 102.43(9)
O45 C46 C47 111.2(3)
O45 C46 C48 109.4(3)
C47 C46 C48 112.0(3)
C51 C50 Zn1 115.2(4)
C51' C50' Zn1 111.5(11)

loop_
_geom_bond_atom_site_label_1
_geom_bond_atom_site_label_2
_geom_bond_distance
Zn1 C50' 1.978(12)
Zn1 C50 1.999(4)
Zn1 O45 2.0115(19)
Zn1 O1 2.0685(18)
Zn1 N18 2.108(2)
Zn1 Ti1 3.1072(6)
Ti1 O40 1.8166(17)
Ti1 N8 1.910(2)
Ti1 O45 1.9747(18)
Ti1 O11 1.9879(17)
Ti1 O1 2.0955(19)
Ti1 N4 2.230(2)
O1 C1 1.349(3)
C1 C2 1.397(4)
C1 C20 1.404(4)
C2 C23 1.391(4)
C2 C3 1.494(4)
C3 N4 1.489(3)
N4 C5 1.492(3)
C5 C6 1.524(4)
C6 C29 1.527(4)
C6 C28 1.538(4)
C6 C7 1.545(4)
C7 N8 1.459(3)
N8 C9 1.469(3)
C9 C10 1.513(4)
C10 C30 1.397(3)
C10 C11 1.398(4)
C11 O11 1.337(3)
C11 C12 1.419(3)
C12 C32 1.390(4)
C12 C13 1.503(4)
C13 N14 1.468(3)
N14 C15 1.460(3)
C15 C16 1.535(4)
C16 C38 1.530(4)
C16 C37 1.536(4)
C16 C17 1.557(4)
C17 N18 1.471(4)
N18 C19 1.487(4)
C19 C20 1.498(4)
C20 C21 1.395(4)
C21 C22 1.391(4)
C22 C23 1.386(4)
C22 C24 1.539(4)
C24 C27' 1.414(8)
C24 C26 1.480(6)
C24 C25 1.482(6)
C24 C25' 1.518(9)
C24 C27 1.619(7)
C24 C26' 1.635(8)
C30 C31 1.395(4)
C31 C32 1.392(4)
C31 C33 1.543(4)
C33 C34 1.495(5)
C33 C36 1.526(5)
C33 C35 1.535(5)
O40 C41 1.415(3)
C41 C42 1.503(5)
C41 C43 1.509(5)
O45 C46 1.425(3)
C46 C47 1.490(5)
C46 C48 1.514(5)
C50 C51 1.483(7)
C50' C51' 1.498(15)

loop_
_geom_hbond_atom_site_label_D
_geom_hbond_atom_site_label_H
_geom_hbond_atom_site_label_A
_geom_hbond_distance_DH
_geom_hbond_distance_HA
_geom_hbond_distance_DA
_geom_hbond_angle_DHA
N18 H18 O11 0.9000(1) 2.640(9) 3.378(3) 139.8(11)
N18 H18 N14 0.9000(1) 2.195(8) 2.910(3) 136.0(10)
